data_1504764
loop_
_publ_author_name
'Clarke, Paul A.'
'Zaytsev, Andrey V.'
'Morgan, Tyson W.'
'Whitwood, Adrian C.'
'Wilson, Claire'

_publ_section_title
;
 One-pot synthesis of functionalized piperid-4-ones: a four-component
 condensation.
;
_journal_issue 13
_journal_name_full 'Organic letters'
_journal_page_first 2877
_journal_page_last 2880
_journal_paper_doi 10.1021/ol801051g
_journal_volume 10
_journal_year 2008
_chemical_formula_moiety 'C21 H23 N O5 S'
_chemical_formula_sum 'C21 H23 N O5 S'
_chemical_formula_weight 401.46
_chemical_name_systematic
; 
 ? 
;
_space_group_IT_number 2
_symmetry_cell_setting triclinic
_symmetry_space_group_name_Hall '-P 1'
_symmetry_space_group_name_H-M 'P -1'
_atom_sites_solution_hydrogens 'geom, OH from difmap'
_atom_sites_solution_primary direct
_atom_sites_solution_secondary difmap
_audit_creation_method SHELXL-97
_cell_angle_alpha 88.983(2)
_cell_angle_beta 63.266(2)
_cell_angle_gamma 89.336(2)
_cell_formula_units_Z 2
_cell_length_a 9.8020(8)
_cell_length_b 10.6095(9)
_cell_length_c 10.8503(9)
_cell_measurement_reflns_used 2614
_cell_measurement_temperature 299(2)
_cell_measurement_theta_max 24.95
_cell_measurement_theta_min 2.33
_cell_volume 1007.59(15)
_computing_cell_refinement 'Bruker SMART'
_computing_data_collection 'Bruker SMART'
_computing_data_reduction 'Bruker SAINT'
_computing_molecular_graphics 'Bruker SHELXTL'
_computing_publication_material 'Bruker SHELXTL'
_computing_structure_refinement 'SHELXL-97 (Sheldrick, 1997)'
_computing_structure_solution 'SHELXS-97 (Sheldrick, 1997)'
_diffrn_ambient_temperature 299(2)
_diffrn_measured_fraction_theta_full 0.997
_diffrn_measured_fraction_theta_max 0.997
_diffrn_measurement_device_type 'Bruker SMART APEX CCD area detector'
_diffrn_measurement_method \w
_diffrn_radiation_monochromator graphite
_diffrn_radiation_source 'fine-focus sealed tube'
_diffrn_radiation_type MoK\a
_diffrn_radiation_wavelength 0.71073
_diffrn_reflns_av_R_equivalents 0.0183
_diffrn_reflns_av_sigmaI/netI 0.0277
_diffrn_reflns_limit_h_max 11
_diffrn_reflns_limit_h_min -11
_diffrn_reflns_limit_k_max 12
_diffrn_reflns_limit_k_min -12
_diffrn_reflns_limit_l_max 12
_diffrn_reflns_limit_l_min -12
_diffrn_reflns_number 8168
_diffrn_reflns_theta_full 25.02
_diffrn_reflns_theta_max 25.02
_diffrn_reflns_theta_min 1.92
_exptl_absorpt_coefficient_mu 0.193
_exptl_absorpt_correction_T_max 0.990
_exptl_absorpt_correction_T_min 0.907
_exptl_absorpt_correction_type multi-scan
_exptl_absorpt_process_details 'SADABS v2,03; (Sheldrick)'
_exptl_crystal_colour colourless
_exptl_crystal_density_diffrn 1.323
_exptl_crystal_density_method 'not measured'
_exptl_crystal_description block
_exptl_crystal_F_000 424
_exptl_crystal_size_max 0.21
_exptl_crystal_size_mid 0.09
_exptl_crystal_size_min 0.05
_refine_diff_density_max 0.213
_refine_diff_density_min -0.216
_refine_diff_density_rms 0.031
_refine_ls_extinction_method none
_refine_ls_goodness_of_fit_ref 1.016
_refine_ls_hydrogen_treatment 'constr, OH refall'
_refine_ls_matrix_type full
_refine_ls_number_parameters 260
_refine_ls_number_reflns 3535
_refine_ls_number_restraints 0
_refine_ls_restrained_S_all 1.016
_refine_ls_R_factor_all 0.0533
_refine_ls_R_factor_gt 0.0377
_refine_ls_shift/su_max 0.001
_refine_ls_shift/su_mean 0.000
_refine_ls_structure_factor_coef Fsqd
_refine_ls_weighting_details 'calc w=1/[\s^2^(Fo^2^)+(0.0516P)^2^+0.1595P] where P=(Fo^2^+2Fc^2^)/3'
_refine_ls_weighting_scheme calc
_refine_ls_wR_factor_gt 0.0965
_refine_ls_wR_factor_ref 0.1042
_reflns_number_gt 2687
_reflns_number_total 3535
_reflns_threshold_expression >2\s(I)
_cod_data_source_file ol801051g-file005.cif
_cod_data_source_block 4c
_cod_depositor_comments
;
The following automatic conversions were performed:

'_symmetry_cell_setting' value 'Triclinic' changed to 'triclinic'
according to /home/saulius/struct/CIF-dictionaries/cif_core.dic
dictionary named 'cif_core.dic' version 2.4.1 from 2010-06-29.

Automatic conversion script
Id: cif_fix_values 1715 2011-07-08 13:25:40Z adriana 
;
_cod_original_sg_symbol_H-M P-1
_cod_database_code 1504764

loop_
_symmetry_equiv_pos_as_xyz
'x, y, z'
'-x, -y, -z'

loop_
_atom_site_label
_atom_site_type_symbol
_atom_site_fract_x
_atom_site_fract_y
_atom_site_fract_z
_atom_site_U_iso_or_equiv
_atom_site_adp_type
_atom_site_occupancy
_atom_site_symmetry_multiplicity
_atom_site_calc_flag
_atom_site_refinement_flags
C1 C 0.6567(2) 0.82815(18) 0.0153(2) 0.0571(5) Uani 1 1 d .
H1 H 0.6709 0.8401 -0.0795 0.068 Uiso 1 1 calc R
C2 C 0.7742(2) 0.90925(19) 0.0312(2) 0.0631(5) Uani 1 1 d .
H2A H 0.8719 0.9006 -0.0498 0.076 Uiso 1 1 calc R
H2B H 0.7432 0.9970 0.0373 0.076 Uiso 1 1 calc R
C3 C 0.79190(19) 0.87340(17) 0.1554(2) 0.0552(5) Uani 1 1 d .
C4 C 0.75741(19) 0.75777(16) 0.21511(18) 0.0477(4) Uani 1 1 d .
C5 C 0.6938(2) 0.65386(16) 0.16146(17) 0.0483(4) Uani 1 1 d .
H5 H 0.7645 0.5822 0.1393 0.058 Uiso 1 1 calc R
C6 C 0.5365(2) 0.60675(19) 0.26619(19) 0.0619(5) Uani 1 1 d .
H6A H 0.5003 0.5457 0.2236 0.093 Uiso 1 1 calc R
H6B H 0.4664 0.6765 0.2970 0.093 Uiso 1 1 calc R
H6C H 0.5442 0.5685 0.3437 0.093 Uiso 1 1 calc R
C7 C 0.7927(2) 0.72945(19) 0.32918(19) 0.0542(5) Uani 1 1 d .
C8 C 0.8202(3) 0.5723(3) 0.4741(2) 0.0907(8) Uani 1 1 d .
H8A H 0.7579 0.6189 0.5556 0.136 Uiso 1 1 calc R
H8B H 0.9259 0.5907 0.4456 0.136 Uiso 1 1 calc R
H8C H 0.8029 0.4837 0.4936 0.136 Uiso 1 1 calc R
C9 C 0.4910(2) 0.86018(18) 0.1114(2) 0.0569(5) Uani 1 1 d .
C10 C 0.3762(2) 0.7900(2) 0.1040(2) 0.0690(6) Uani 1 1 d .
H10 H 0.4017 0.7250 0.0410 0.083 Uiso 1 1 calc R
C11 C 0.2250(3) 0.8159(2) 0.1891(3) 0.0792(7) Uani 1 1 d .
H11 H 0.1493 0.7674 0.1839 0.095 Uiso 1 1 calc R
C12 C 0.1845(3) 0.9126(2) 0.2818(3) 0.0781(6) Uani 1 1 d .
H12 H 0.0821 0.9298 0.3388 0.094 Uiso 1 1 calc R
C13 C 0.2962(2) 0.9833(2) 0.2894(2) 0.0716(6) Uani 1 1 d .
H13 H 0.2700 1.0490 0.3517 0.086 Uiso 1 1 calc R
C14 C 0.4484(2) 0.95694(19) 0.2044(2) 0.0630(5) Uani 1 1 d .
H14 H 0.5235 1.0056 0.2103 0.076 Uiso 1 1 calc R
C15 C 0.9666(2) 0.67102(18) -0.19338(19) 0.0576(5) Uani 1 1 d .
C16 C 1.0154(3) 0.7358(2) -0.3177(2) 0.0721(6) Uani 1 1 d .
H16 H 0.9490 0.7502 -0.3563 0.087 Uiso 1 1 calc R
C17 C 1.1633(3) 0.7787(2) -0.3834(2) 0.0846(7) Uani 1 1 d .
H17 H 1.1959 0.8220 -0.4670 0.102 Uiso 1 1 calc R
C18 C 1.2645(3) 0.7593(2) -0.3288(3) 0.0786(7) Uani 1 1 d .
C19 C 1.2130(3) 0.6968(2) -0.2030(3) 0.0741(6) Uani 1 1 d .
H19 H 1.2789 0.6843 -0.1635 0.089 Uiso 1 1 calc R
C20 C 1.0659(2) 0.65314(19) -0.1358(2) 0.0658(5) Uani 1 1 d .
H20 H 1.0329 0.6114 -0.0512 0.079 Uiso 1 1 calc R
C21 C 1.4267(3) 0.8060(3) -0.4035(3) 0.1198(11) Uani 1 1 d .
H21A H 1.4294 0.8940 -0.3856 0.180 Uiso 1 1 calc R
H21B H 1.4643 0.7942 -0.5009 0.180 Uiso 1 1 calc R
H21C H 1.4895 0.7596 -0.3715 0.180 Uiso 1 1 calc R
N1 N 0.68882(17) 0.69380(14) 0.03189(14) 0.0522(4) Uani 1 1 d .
O1 O 0.84978(17) 0.96579(14) 0.1998(2) 0.0777(5) Uani 1 1 d .
H1A H 0.841(3) 0.934(3) 0.289(3) 0.124(11) Uiso 1 1 d .
O2 O 0.78080(16) 0.60792(13) 0.36503(13) 0.0657(4) Uani 1 1 d .
O3 O 0.83245(16) 0.80837(15) 0.38806(15) 0.0746(4) Uani 1 1 d .
O4 O 0.70785(18) 0.63712(16) -0.19376(14) 0.0818(5) Uani 1 1 d .
O5 O 0.78832(17) 0.48591(12) -0.06323(14) 0.0703(4) Uani 1 1 d .
S1 S 0.77906(6) 0.61212(5) -0.10699(5) 0.05928(17) Uani 1 1 d .

loop_
_atom_site_aniso_label
_atom_site_aniso_U_11
_atom_site_aniso_U_22
_atom_site_aniso_U_33
_atom_site_aniso_U_23
_atom_site_aniso_U_13
_atom_site_aniso_U_12
C1 0.0599(12) 0.0581(12) 0.0531(11) 0.0088(9) -0.0256(9) -0.0021(9)
C2 0.0549(12) 0.0519(11) 0.0701(13) 0.0097(10) -0.0176(10) -0.0037(9)
C3 0.0392(10) 0.0520(11) 0.0679(12) -0.0085(9) -0.0181(9) -0.0027(8)
C4 0.0418(9) 0.0501(11) 0.0482(10) -0.0073(8) -0.0173(8) -0.0013(8)
C5 0.0553(11) 0.0473(10) 0.0447(9) 0.0000(8) -0.0245(8) -0.0035(8)
C6 0.0672(13) 0.0672(13) 0.0542(11) 0.0089(9) -0.0296(10) -0.0218(10)
C7 0.0431(10) 0.0662(13) 0.0506(11) -0.0137(9) -0.0183(9) 0.0005(9)
C8 0.121(2) 0.1024(19) 0.0742(15) 0.0003(13) -0.0671(16) 0.0066(16)
C9 0.0588(12) 0.0584(12) 0.0591(11) 0.0099(9) -0.0317(10) -0.0004(9)
C10 0.0669(14) 0.0732(14) 0.0764(14) -0.0020(11) -0.0405(12) -0.0013(11)
C11 0.0619(14) 0.0921(17) 0.0936(17) 0.0050(14) -0.0436(13) -0.0085(12)
C12 0.0568(13) 0.0957(18) 0.0815(16) 0.0056(14) -0.0312(12) 0.0047(12)
C13 0.0672(14) 0.0746(14) 0.0732(14) -0.0038(11) -0.0318(12) 0.0106(11)
C14 0.0626(13) 0.0601(12) 0.0726(13) 0.0029(10) -0.0360(11) -0.0012(10)
C15 0.0680(13) 0.0539(11) 0.0447(10) -0.0070(8) -0.0198(9) 0.0040(9)
C16 0.0853(16) 0.0747(14) 0.0514(12) 0.0001(10) -0.0263(11) -0.0030(12)
C17 0.099(2) 0.0813(16) 0.0514(13) 0.0021(11) -0.0142(13) -0.0199(14)
C18 0.0691(15) 0.0701(15) 0.0700(15) -0.0241(12) -0.0068(12) -0.0085(11)
C19 0.0663(14) 0.0674(14) 0.0837(16) -0.0140(12) -0.0291(13) 0.0082(11)
C20 0.0687(14) 0.0610(12) 0.0632(12) 0.0012(10) -0.0258(11) 0.0029(10)
C21 0.0833(19) 0.134(3) 0.098(2) -0.0378(19) 0.0005(16) -0.0302(17)
N1 0.0594(9) 0.0540(9) 0.0430(8) 0.0015(7) -0.0230(7) -0.0021(7)
O1 0.0712(10) 0.0570(9) 0.1067(13) -0.0108(9) -0.0411(10) -0.0144(7)
O2 0.0850(10) 0.0677(9) 0.0574(8) -0.0063(7) -0.0435(8) 0.0036(7)
O3 0.0712(9) 0.0874(10) 0.0746(10) -0.0187(8) -0.0402(8) -0.0126(8)
O4 0.0894(11) 0.1123(13) 0.0569(9) -0.0046(8) -0.0441(8) -0.0091(9)
O5 0.0932(11) 0.0533(8) 0.0613(8) -0.0073(7) -0.0316(8) -0.0100(7)
S1 0.0701(3) 0.0648(3) 0.0457(3) -0.0042(2) -0.0282(2) -0.0073(2)

loop_
_atom_type_symbol
_atom_type_description
_atom_type_scat_dispersion_real
_atom_type_scat_dispersion_imag
_atom_type_scat_source
C C 0.0033 0.0016 'International Tables Vol C Tables 4.2.6.8 and 6.1.1.4'
H H 0.0000 0.0000 'International Tables Vol C Tables 4.2.6.8 and 6.1.1.4'
N N 0.0061 0.0033 'International Tables Vol C Tables 4.2.6.8 and 6.1.1.4'
O O 0.0106 0.0060 'International Tables Vol C Tables 4.2.6.8 and 6.1.1.4'
S S 0.1246 0.1234 'International Tables Vol C Tables 4.2.6.8 and 6.1.1.4'

loop_
_geom_angle_atom_site_label_1
_geom_angle_atom_site_label_2
_geom_angle_atom_site_label_3
_geom_angle
N1 C1 C2 109.00(15)
N1 C1 C9 110.49(15)
C2 C1 C9 115.09(17)
N1 C1 H1 107.3
C2 C1 H1 107.3
C9 C1 H1 107.3
C3 C2 C1 111.82(16)
C3 C2 H2A 109.3
C1 C2 H2A 109.3
C3 C2 H2B 109.3
C1 C2 H2B 109.3
H2A C2 H2B 107.9
O1 C3 C4 123.66(19)
O1 C3 C2 113.10(18)
C4 C3 C2 123.20(17)
C3 C4 C7 118.35(17)
C3 C4 C5 122.62(16)
C7 C4 C5 118.88(16)
N1 C5 C4 111.06(14)
N1 C5 C6 109.86(14)
C4 C5 C6 113.91(15)
N1 C5 H5 107.2
C4 C5 H5 107.2
C6 C5 H5 107.2
C5 C6 H6A 109.5
C5 C6 H6B 109.5
H6A C6 H6B 109.5
C5 C6 H6C 109.5
H6A C6 H6C 109.5
H6B C6 H6C 109.5
O3 C7 O2 121.62(18)
O3 C7 C4 124.32(19)
O2 C7 C4 114.05(15)
O2 C8 H8A 109.5
O2 C8 H8B 109.5
H8A C8 H8B 109.5
O2 C8 H8C 109.5
H8A C8 H8C 109.5
H8B C8 H8C 109.5
C14 C9 C10 117.95(19)
C14 C9 C1 123.26(18)
C10 C9 C1 118.78(19)
C11 C10 C9 120.6(2)
C11 C10 H10 119.7
C9 C10 H10 119.7
C12 C11 C10 120.7(2)
C12 C11 H11 119.6
C10 C11 H11 119.6
C13 C12 C11 119.4(2)
C13 C12 H12 120.3
C11 C12 H12 120.3
C12 C13 C14 119.9(2)
C12 C13 H13 120.0
C14 C13 H13 120.0
C9 C14 C13 121.4(2)
C9 C14 H14 119.3
C13 C14 H14 119.3
C20 C15 C16 119.6(2)
C20 C15 S1 119.62(15)
C16 C15 S1 120.81(17)
C17 C16 C15 119.3(2)
C17 C16 H16 120.4
C15 C16 H16 120.4
C16 C17 C18 121.9(2)
C16 C17 H17 119.1
C18 C17 H17 119.1
C17 C18 C19 118.2(2)
C17 C18 C21 120.9(3)
C19 C18 C21 120.9(3)
C20 C19 C18 120.9(2)
C20 C19 H19 119.6
C18 C19 H19 119.6
C19 C20 C15 120.2(2)
C19 C20 H20 119.9
C15 C20 H20 119.9
C18 C21 H21A 109.5
C18 C21 H21B 109.5
H21A C21 H21B 109.5
C18 C21 H21C 109.5
H21A C21 H21C 109.5
H21B C21 H21C 109.5
C1 N1 C5 118.15(14)
C1 N1 S1 117.71(12)
C5 N1 S1 119.84(12)
C3 O1 H1A 104.6(18)
C7 O2 C8 117.00(16)
O4 S1 O5 120.06(9)
O4 S1 N1 107.33(9)
O5 S1 N1 106.71(8)
O4 S1 C15 107.02(9)
O5 S1 C15 107.60(9)
N1 S1 C15 107.58(8)

loop_
_geom_bond_atom_site_label_1
_geom_bond_atom_site_label_2
_geom_bond_distance
C1 N1 1.482(2)
C1 C2 1.518(3)
C1 C9 1.522(3)
C1 H1 0.9800
C2 C3 1.476(3)
C2 H2A 0.9700
C2 H2B 0.9700
C3 O1 1.338(2)
C3 C4 1.350(2)
C4 C7 1.453(3)
C4 C5 1.519(2)
C5 N1 1.483(2)
C5 C6 1.529(2)
C5 H5 0.9800
C6 H6A 0.9600
C6 H6B 0.9600
C6 H6C 0.9600
C7 O3 1.229(2)
C7 O2 1.331(2)
C8 O2 1.443(2)
C8 H8A 0.9600
C8 H8B 0.9600
C8 H8C 0.9600
C9 C14 1.377(3)
C9 C10 1.388(3)
C10 C11 1.376(3)
C10 H10 0.9300
C11 C12 1.374(3)
C11 H11 0.9300
C12 C13 1.368(3)
C12 H12 0.9300
C13 C14 1.384(3)
C13 H13 0.9300
C14 H14 0.9300
C15 C20 1.383(3)
C15 C16 1.384(3)
C15 S1 1.762(2)
C16 C17 1.375(3)
C16 H16 0.9300
C17 C18 1.376(4)
C17 H17 0.9300
C18 C19 1.383(3)
C18 C21 1.509(3)
C19 C20 1.372(3)
C19 H19 0.9300
C20 H20 0.9300
C21 H21A 0.9600
C21 H21B 0.9600
C21 H21C 0.9600
N1 S1 1.6228(15)
O1 H1A 0.99(3)
O4 S1 1.4220(15)
O5 S1 1.4283(15)

loop_
_geom_hbond_atom_site_label_D
_geom_hbond_atom_site_label_H
_geom_hbond_atom_site_label_A
_geom_hbond_distance_DH
_geom_hbond_distance_HA
_geom_hbond_distance_DA
_geom_hbond_angle_DHA
O1 H1A O3 0.99(3) 1.68(3) 2.562(2) 147(3)

loop_
_geom_torsion_atom_site_label_1
_geom_torsion_atom_site_label_2
_geom_torsion_atom_site_label_3
_geom_torsion_atom_site_label_4
_geom_torsion
N1 C1 C2 C3 -48.6(2)
C9 C1 C2 C3 76.1(2)
C1 C2 C3 O1 -157.88(16)
C1 C2 C3 C4 24.0(3)
O1 C3 C4 C7 -3.5(3)
C2 C3 C4 C7 174.35(16)
O1 C3 C4 C5 -179.13(16)
C2 C3 C4 C5 -1.3(3)
C3 C4 C5 N1 4.9(2)
C7 C4 C5 N1 -170.71(15)
C3 C4 C5 C6 -119.82(19)
C7 C4 C5 C6 64.6(2)
C3 C4 C7 O3 10.5(3)
C5 C4 C7 O3 -173.68(17)
C3 C4 C7 O2 -168.49(15)
C5 C4 C7 O2 7.3(2)
N1 C1 C9 C14 125.31(19)
C2 C1 C9 C14 1.3(3)
N1 C1 C9 C10 -55.7(2)
C2 C1 C9 C10 -179.65(17)
C14 C9 C10 C11 -1.0(3)
C1 C9 C10 C11 179.93(18)
C9 C10 C11 C12 0.8(3)
C10 C11 C12 C13 -0.2(4)
C11 C12 C13 C14 -0.1(3)
C10 C9 C14 C13 0.7(3)
C1 C9 C14 C13 179.67(18)
C12 C13 C14 C9 -0.1(3)
C20 C15 C16 C17 1.6(3)
S1 C15 C16 C17 -178.95(16)
C15 C16 C17 C18 -0.2(3)
C16 C17 C18 C19 -1.3(3)
C16 C17 C18 C21 179.4(2)
C17 C18 C19 C20 1.3(3)
C21 C18 C19 C20 -179.3(2)
C18 C19 C20 C15 0.1(3)
C16 C15 C20 C19 -1.5(3)
S1 C15 C20 C19 178.99(15)
C2 C1 N1 C5 56.8(2)
C9 C1 N1 C5 -70.6(2)
C2 C1 N1 S1 -99.91(16)
C9 C1 N1 S1 132.70(14)
C4 C5 N1 C1 -34.0(2)
C6 C5 N1 C1 92.98(18)
C4 C5 N1 S1 122.24(14)
C6 C5 N1 S1 -110.83(15)
O3 C7 O2 C8 -1.5(3)
C4 C7 O2 C8 177.60(17)
C1 N1 S1 O4 -47.10(15)
C5 N1 S1 O4 156.61(13)
C1 N1 S1 O5 -177.00(13)
C5 N1 S1 O5 26.71(15)
C1 N1 S1 C15 67.77(15)
C5 N1 S1 C15 -88.53(14)
C20 C15 S1 O4 -176.34(15)
C16 C15 S1 O4 4.2(2)
C20 C15 S1 O5 -46.05(17)
C16 C15 S1 O5 134.46(17)
C20 C15 S1 N1 68.59(17)
C16 C15 S1 N1 -110.90(17)
